data_7243601
loop_
_publ_author_name
'Dailey, Maegan'
'Besson, Claire'

_publ_section_title
;
 Selective crystallization of four bis(phthalocyaninato)lanthanoid(iii)
 polymorphs
;
_journal_issue 40
_journal_name_full CrystEngComm
_journal_page_first 7151
_journal_page_last 7161
_journal_paper_doi 10.1039/D1CE00936B
_journal_volume 23
_journal_year 2021
_chemical_formula_moiety 'C64 H32 N16 Er, C Cl2 H2'
_chemical_formula_sum 'C65 H34 Cl2 Er N16'
_chemical_formula_weight 1277.24
_chemical_name_common bis(phthalocyaninato)-erbium
_chemical_name_systematic (phthalocyaninato)-(phthalocyaninato-radical)-erbium(III)
_space_group_crystal_system orthorhombic
_space_group_IT_number 62
_space_group_name_Hall '-P 2ac 2n'
_space_group_name_H-M_alt 'P n m a'
_atom_sites_solution_hydrogens geom
_audit_creation_method SHELXL-2018/3
_audit_update_record
;
2021-09-09 deposited with the CCDC.	2021-09-24 downloaded from the CCDC.
;
_cell_angle_alpha 90
_cell_angle_beta 90
_cell_angle_gamma 90
_cell_formula_units_Z 4
_cell_length_a 28.016(3)
_cell_length_b 22.942(3)
_cell_length_c 7.8678(7)
_cell_measurement_reflns_used 68321
_cell_measurement_temperature 100(2)
_cell_measurement_theta_max 54.170
_cell_measurement_theta_min 5.378
_cell_volume 5057.0(10)
_computing_cell_refinement 'AOEX3 v2019.1-0 [Bruker AXS]'
_computing_data_collection 'Bruker Instrument Service V6.2.132'
_computing_data_reduction 'SAINT V8.40A [Bruker Nano, Inc., 1029]'
_computing_molecular_graphics 'shelXle [C.B. Huebschle, rev 958]'
_computing_structure_refinement 'SHELXL-2018/3 (Sheldrick, 2018)'
_computing_structure_solution 'SHELXT 2014/5 (Sheldrick, 2014)'
_diffrn_ambient_temperature 100(2)
_diffrn_measured_fraction_theta_full 0.999
_diffrn_measured_fraction_theta_max 0.995
_diffrn_measurement_device_type 'Bruker D8 Quest'
_diffrn_measurement_method '\f and \w scans'
_diffrn_radiation_probe x-ray
_diffrn_radiation_type MoK\a
_diffrn_radiation_wavelength 0.71073
_diffrn_reflns_av_R_equivalents 0.1556
_diffrn_reflns_av_unetI/netI 0.0651
_diffrn_reflns_Laue_measured_fraction_full 0.999
_diffrn_reflns_Laue_measured_fraction_max 0.995
_diffrn_reflns_limit_h_max 36
_diffrn_reflns_limit_h_min -36
_diffrn_reflns_limit_k_max 29
_diffrn_reflns_limit_k_min -29
_diffrn_reflns_limit_l_max 8
_diffrn_reflns_limit_l_min -10
_diffrn_reflns_number 64750
_diffrn_reflns_point_group_measured_fraction_full 0.999
_diffrn_reflns_point_group_measured_fraction_max 0.995
_diffrn_reflns_theta_full 25.242
_diffrn_reflns_theta_max 27.561
_diffrn_reflns_theta_min 2.295
_diffrn_source 'microfocus sealed tube'
_exptl_absorpt_coefficient_mu 1.830
_exptl_absorpt_correction_T_max 0.7432
_exptl_absorpt_correction_T_min 0.6632
_exptl_absorpt_correction_type multi-scan
_exptl_absorpt_process_details 'SADABS-2016/2, G. Sheldrick'
_exptl_crystal_colour green
_exptl_crystal_density_diffrn 1.678
_exptl_crystal_description needle
_exptl_crystal_F_000 2552
_exptl_crystal_recrystallization_method 'slow evaporation from dicloromethane'
_exptl_crystal_size_max 0.358
_exptl_crystal_size_mid 0.194
_exptl_crystal_size_min 0.054
_exptl_transmission_factor_max 0.906
_exptl_transmission_factor_min 0.660
_refine_diff_density_max 1.140
_refine_diff_density_min -1.988
_refine_diff_density_rms 0.145
_refine_ls_extinction_method none
_refine_ls_goodness_of_fit_ref 1.028
_refine_ls_hydrogen_treatment constr
_refine_ls_matrix_type full
_refine_ls_number_parameters 388
_refine_ls_number_reflns 5969
_refine_ls_number_restraints 0
_refine_ls_restrained_S_all 1.028
_refine_ls_R_factor_all 0.0657
_refine_ls_R_factor_gt 0.0460
_refine_ls_shift/su_max 0.001
_refine_ls_shift/su_mean 0.000
_refine_ls_structure_factor_coef Fsqd
_refine_ls_weighting_details 'w=1/[\s^2^(Fo^2^)+(0.0201P)^2^+23.0545P] where P=(Fo^2^+2Fc^2^)/3'
_refine_ls_weighting_scheme calc
_refine_ls_wR_factor_gt 0.0856
_refine_ls_wR_factor_ref 0.0928
_reflns_Friedel_coverage 0.000
_reflns_number_gt 4755
_reflns_number_total 5969
_reflns_threshold_expression 'I > 2\s(I)'
_cod_data_source_file d1ce00936b2.cif
_cod_data_source_block ErPc2_Pnma
_cod_depositor_comments 'Adding full bibliography for 7243585--7243607.cif.'
_cod_database_code 7243601
_shelx_shelxl_version_number 2018/3
_shelx_space_group_comment
;
The symmetry employed for this shelxl refinement is uniquely defined
by the following loop, which should always be used as a source of
symmetry information in preference to the above space-group names.
They are only intended as comments.
;

loop_
_space_group_symop_operation_xyz
'x, y, z'
'-x+1/2, -y, z+1/2'
'-x, y+1/2, -z'
'x+1/2, -y+1/2, -z+1/2'
'-x, -y, -z'
'x-1/2, y, -z-1/2'
'x, -y-1/2, z'
'-x-1/2, y-1/2, z-1/2'

loop_
_atom_site_label
_atom_site_type_symbol
_atom_site_fract_x
_atom_site_fract_y
_atom_site_fract_z
_atom_site_U_iso_or_equiv
_atom_site_adp_type
_atom_site_occupancy
_atom_site_site_symmetry_order
_atom_site_calc_flag
_atom_site_refinement_flags_posn
_atom_site_refinement_flags_adp
_atom_site_refinement_flags_occupancy
_atom_site_disorder_assembly
_atom_site_disorder_group
Er01 Er 0.63595(2) 0.750000 0.61102(3) 0.00692(7) Uani 1 2 d S T P . .
Cl1 Cl 0.41355(5) 0.68615(6) 1.32017(18) 0.0287(3) Uani 1 1 d . . . . .
C1 C 0.58678(15) 0.80080(18) 0.9638(6) 0.0103(8) Uani 1 1 d . . . . .
N1 N 0.56811(17) 0.750000 1.0132(6) 0.0082(10) Uani 1 2 d S T P . .
C2 C 0.56854(15) 0.85655(19) 1.0272(5) 0.0092(8) Uani 1 1 d . . . . .
N2 N 0.62377(12) 0.81029(15) 0.8540(4) 0.0078(7) Uani 1 1 d . . . . .
N3 N 0.66809(13) 0.89697(16) 0.7736(4) 0.0096(7) Uani 1 1 d . . . . .
C3 C 0.52961(16) 0.86996(19) 1.1289(6) 0.0135(9) Uani 1 1 d . . . . .
H3 H 0.510478 0.840281 1.178390 0.016 Uiso 1 1 calc R U . . .
N4 N 0.70442(12) 0.81058(15) 0.6509(4) 0.0087(7) Uani 1 1 d . . . . .
C4 C 0.51976(16) 0.9287(2) 1.1554(6) 0.0144(9) Uani 1 1 d . . . . .
H4 H 0.492891 0.939317 1.222219 0.017 Uiso 1 1 calc R U . . .
N5 N 0.76518(18) 0.750000 0.5178(6) 0.0099(10) Uani 1 2 d S T P . .
C5 C 0.54842(16) 0.9725(2) 1.0860(6) 0.0150(9) Uani 1 1 d . . . . .
H5 H 0.540892 1.012180 1.107138 0.018 Uiso 1 1 calc R U . . .
N7 N 0.67457(13) 0.64575(17) 0.2779(5) 0.0113(8) Uani 1 1 d . . . . .
C7 C 0.59737(16) 0.89975(18) 0.9576(5) 0.0099(8) Uani 1 1 d . . . . .
N6 N 0.66517(18) 0.750000 0.3239(7) 0.0101(10) Uani 1 2 d S T P . .
C6 C 0.58795(16) 0.95860(19) 0.9861(6) 0.0127(9) Uani 1 1 d . . . . .
H6 H 0.607714 0.988168 0.939229 0.015 Uiso 1 1 calc R U . . .
N9 N 0.53393(13) 0.64575(16) 0.6207(5) 0.0119(7) Uani 1 1 d . . . . .
C9 C 0.70147(15) 0.86881(19) 0.6830(6) 0.0111(9) Uani 1 1 d . . . . .
N8 N 0.60830(13) 0.66441(16) 0.4692(5) 0.0102(7) Uani 1 1 d . . . . .
C8 C 0.63272(16) 0.86956(18) 0.8540(5) 0.0102(8) Uani 1 1 d . . . . .
C10 C 0.74110(15) 0.89984(18) 0.5992(6) 0.0112(8) Uani 1 1 d . . . . .
N10 N 0.55046(16) 0.750000 0.6125(7) 0.0104(10) Uani 1 2 d S T P . .
C11 C 0.75142(16) 0.95843(19) 0.5763(5) 0.0126(9) Uani 1 1 d . . . . .
H11 H 0.733077 0.987739 0.631140 0.015 Uiso 1 1 calc R U . . .
C12 C 0.78943(16) 0.9731(2) 0.4706(6) 0.0151(9) Uani 1 1 d . . . . .
H12 H 0.796977 1.012937 0.451492 0.018 Uiso 1 1 calc R U . . .
C13 C 0.81662(16) 0.9294(2) 0.3921(6) 0.0170(9) Uani 1 1 d . . . . .
H13 H 0.842192 0.940380 0.319525 0.020 Uiso 1 1 calc R U . . .
C16 C 0.74592(15) 0.80114(19) 0.5622(5) 0.0098(9) Uani 1 1 d . . . . .
C15 C 0.76888(16) 0.85686(19) 0.5221(6) 0.0115(9) Uani 1 1 d . . . . .
C14 C 0.80721(15) 0.8704(2) 0.4176(5) 0.0126(9) Uani 1 1 d . . . . .
H14 H 0.826093 0.840926 0.365935 0.015 Uiso 1 1 calc R U . . .
C18 C 0.72287(14) 0.71962(19) 0.1329(5) 0.0112(9) Uani 1 1 d . . . . .
C17 C 0.68493(15) 0.7019(2) 0.2511(6) 0.0122(9) Uani 1 1 d . . . . .
C19 C 0.75641(16) 0.6881(2) 0.0398(6) 0.0172(10) Uani 1 1 d . . . . .
H19 H 0.755906 0.646695 0.037315 0.021 Uiso 1 1 calc R U . . .
C20 C 0.79067(16) 0.7196(2) -0.0494(6) 0.0196(11) Uani 1 1 d . . . . .
H20 H 0.814541 0.699344 -0.111484 0.023 Uiso 1 1 calc R U . . .
C21 C 0.63850(16) 0.62887(18) 0.3789(6) 0.0134(8) Uani 1 1 d . . . . .
C22 C 0.62524(14) 0.56779(19) 0.4018(6) 0.0126(9) Uani 1 1 d . . . . .
C23 C 0.64598(16) 0.5159(2) 0.3478(6) 0.0154(10) Uani 1 1 d . . . . .
H23 H 0.674382 0.515759 0.281862 0.019 Uiso 1 1 calc R U . . .
C24 C 0.62351(16) 0.4639(2) 0.3942(7) 0.0194(10) Uani 1 1 d . . . . .
H24 H 0.636898 0.427680 0.359863 0.023 Uiso 1 1 calc R U . . .
C25 C 0.58113(18) 0.4644(2) 0.4916(6) 0.0198(10) Uani 1 1 d . . . . .
H25 H 0.566084 0.428614 0.520455 0.024 Uiso 1 1 calc R U . . .
C26 C 0.56132(17) 0.5164(2) 0.5454(6) 0.0162(10) Uani 1 1 d . . . . .
H26 H 0.532973 0.516811 0.611713 0.019 Uiso 1 1 calc R U . . .
C27 C 0.58380(16) 0.56806(19) 0.5004(6) 0.0127(9) Uani 1 1 d . . . . .
C28 C 0.57336(16) 0.62928(19) 0.5377(6) 0.0116(9) Uani 1 1 d . . . . .
C29 C 0.52339(15) 0.70159(19) 0.6487(5) 0.0101(9) Uani 1 1 d . . . . .
C30 C 0.47744(15) 0.71945(19) 0.7225(5) 0.0100(9) Uani 1 1 d . . . . .
C31 C 0.43860(16) 0.6877(2) 0.7845(6) 0.0152(10) Uani 1 1 d . . . . .
H31 H 0.438643 0.646306 0.785346 0.018 Uiso 1 1 calc R U . . .
C32 C 0.39981(15) 0.7196(2) 0.8450(6) 0.0169(10) Uani 1 1 d . . . . .
H32 H 0.372698 0.699361 0.887331 0.020 Uiso 1 1 calc R U . . .
C33 C 0.4465(3) 0.750000 1.2721(9) 0.0214(15) Uani 1 2 d S T P . .
H33A H 0.476541 0.749999 1.338293 0.026 Uiso 1 2 calc R U P . .
H33B H 0.454878 0.750000 1.149922 0.026 Uiso 1 2 calc R U P . .

loop_
_atom_site_aniso_label
_atom_site_aniso_U_11
_atom_site_aniso_U_22
_atom_site_aniso_U_33
_atom_site_aniso_U_23
_atom_site_aniso_U_13
_atom_site_aniso_U_12
Er01 0.00728(12) 0.00774(12) 0.00572(12) 0.000 0.00014(11) 0.000
Cl1 0.0260(7) 0.0295(7) 0.0307(7) 0.0044(6) -0.0030(6) -0.0083(6)
C1 0.011(2) 0.010(2) 0.010(2) 0.0008(16) -0.0042(17) -0.0015(17)
N1 0.005(2) 0.011(3) 0.009(3) 0.000 0.0001(19) 0.000
C2 0.013(2) 0.011(2) 0.004(2) 0.0010(16) -0.0009(16) 0.0017(17)
N2 0.0106(17) 0.0092(16) 0.0038(18) -0.0015(13) 0.0002(12) 0.0010(13)
N3 0.0108(17) 0.0114(18) 0.0065(17) 0.0008(14) -0.0001(14) -0.0016(14)
C3 0.017(2) 0.011(2) 0.013(2) -0.0002(18) 0.0014(18) -0.0008(17)
N4 0.0090(17) 0.0104(17) 0.0066(18) -0.0005(13) -0.0007(13) 0.0013(14)
C4 0.015(2) 0.015(2) 0.014(2) -0.0071(17) 0.0012(17) 0.0025(18)
N5 0.008(2) 0.013(3) 0.009(3) 0.000 -0.001(2) 0.000
C5 0.020(2) 0.015(2) 0.011(2) -0.0030(17) -0.0045(18) 0.0045(18)
N7 0.0103(18) 0.0155(19) 0.0081(18) -0.0036(15) 0.0002(14) -0.0006(15)
C7 0.014(2) 0.009(2) 0.007(2) -0.0001(16) -0.0014(16) 0.0008(17)
N6 0.010(2) 0.012(3) 0.008(2) 0.000 -0.001(2) 0.000
C6 0.013(2) 0.012(2) 0.013(2) -0.0003(17) -0.0025(17) -0.0016(18)
N9 0.0121(17) 0.0136(18) 0.0100(18) 0.0011(16) -0.0010(16) -0.0003(14)
C9 0.012(2) 0.011(2) 0.010(2) 0.0007(17) -0.0023(17) -0.0011(17)
N8 0.0121(18) 0.0110(18) 0.0075(18) -0.0017(14) 0.0005(14) -0.0021(15)
C8 0.0116(19) 0.0132(19) 0.006(2) 0.0011(15) -0.0027(17) -0.0028(18)
C10 0.015(2) 0.011(2) 0.008(2) 0.0017(17) -0.0028(18) 0.0003(16)
N10 0.003(2) 0.014(2) 0.015(3) 0.000 -0.001(2) 0.000
C11 0.016(2) 0.012(2) 0.009(2) 0.0002(16) -0.0018(17) -0.0045(17)
C12 0.016(2) 0.017(2) 0.012(2) 0.0035(18) -0.0022(18) -0.0073(19)
C13 0.012(2) 0.024(2) 0.015(2) 0.001(2) 0.0035(19) -0.0067(18)
C16 0.009(2) 0.012(2) 0.008(2) 0.0004(16) -0.0025(16) -0.0002(17)
C15 0.013(2) 0.014(2) 0.008(2) 0.0020(17) -0.0023(17) -0.0012(17)
C14 0.009(2) 0.021(2) 0.008(2) -0.0020(17) 0.0010(16) -0.0005(17)
C18 0.0108(19) 0.020(2) 0.003(2) -0.0035(16) -0.0006(16) 0.0026(17)
C17 0.0049(19) 0.021(2) 0.011(2) 0.0009(18) -0.0033(16) 0.0003(17)
C19 0.016(2) 0.025(3) 0.011(2) -0.0025(19) -0.0002(18) 0.000(2)
C20 0.010(2) 0.035(3) 0.014(2) -0.003(2) 0.0034(18) 0.006(2)
C21 0.0117(19) 0.018(2) 0.010(2) -0.0025(18) -0.002(2) -0.0015(18)
C22 0.011(2) 0.016(2) 0.011(2) -0.0022(18) -0.0034(17) 0.0008(16)
C23 0.016(2) 0.018(2) 0.012(2) -0.0025(17) -0.0029(17) 0.0036(18)
C24 0.024(2) 0.013(2) 0.021(2) 0.000(2) -0.003(2) 0.0044(18)
C25 0.026(3) 0.014(2) 0.019(3) 0.0008(19) -0.003(2) -0.006(2)
C26 0.017(2) 0.015(2) 0.016(2) 0.0008(18) -0.0019(19) -0.0045(19)
C27 0.017(2) 0.010(2) 0.011(2) -0.0004(16) -0.0035(18) 0.0001(18)
C28 0.012(2) 0.012(2) 0.011(2) -0.0005(17) -0.0043(17) -0.0018(17)
C29 0.013(2) 0.014(2) 0.003(2) 0.0017(15) -0.0028(15) 0.0003(17)
C30 0.008(2) 0.015(2) 0.006(2) -0.0012(16) -0.0019(16) -0.0027(17)
C31 0.016(2) 0.020(2) 0.010(2) -0.0011(18) -0.0019(18) -0.0048(19)
C32 0.009(2) 0.032(3) 0.010(2) 0.0007(19) -0.0004(16) -0.0023(19)
C33 0.018(3) 0.025(4) 0.022(4) 0.000 -0.002(3) 0.000

loop_
_atom_type_symbol
_atom_type_description
_atom_type_scat_dispersion_real
_atom_type_scat_dispersion_imag
_atom_type_scat_source
C C 0.0033 0.0016 'International Tables Vol C Tables 4.2.6.8 and 6.1.1.4'
H H 0.0000 0.0000 'International Tables Vol C Tables 4.2.6.8 and 6.1.1.4'
Cl Cl 0.1484 0.1585 'International Tables Vol C Tables 4.2.6.8 and 6.1.1.4'
Er Er -0.2586 4.9576 'International Tables Vol C Tables 4.2.6.8 and 6.1.1.4'
N N 0.0061 0.0033 'International Tables Vol C Tables 4.2.6.8 and 6.1.1.4'

loop_
_geom_angle_atom_site_label_1
_geom_angle_atom_site_label_2
_geom_angle_atom_site_label_3
_geom_angle
_geom_angle_site_symmetry_1
_geom_angle_site_symmetry_3
_geom_angle_publ_flag
N2 Er01 N2 70.94(17) 7_575 . ?
N2 Er01 N8 143.66(12) 7_575 7_575 ?
N2 Er01 N8 81.44(12) . 7_575 ?
N2 Er01 N8 81.44(12) 7_575 . ?
N2 Er01 N8 143.66(12) . . ?
N8 Er01 N8 110.65(18) 7_575 . ?
N2 Er01 N4 110.31(12) 7_575 . ?
N2 Er01 N4 70.86(12) . . ?
N8 Er01 N4 80.99(12) 7_575 . ?
N8 Er01 N4 143.14(12) . . ?
N2 Er01 N4 70.86(12) 7_575 7_575 ?
N2 Er01 N4 110.31(12) . 7_575 ?
N8 Er01 N4 143.14(12) 7_575 7_575 ?
N8 Er01 N4 81.00(12) . 7_575 ?
N4 Er01 N4 71.13(17) . 7_575 ?
N2 Er01 N10 81.54(14) 7_575 . ?
N2 Er01 N10 81.54(14) . . ?
N8 Er01 N10 71.22(11) 7_575 . ?
N8 Er01 N10 71.21(11) . . ?
N4 Er01 N10 143.33(9) . . ?
N4 Er01 N10 143.33(9) 7_575 . ?
N2 Er01 N6 143.37(9) 7_575 . ?
N2 Er01 N6 143.38(9) . . ?
N8 Er01 N6 70.80(10) 7_575 . ?
N8 Er01 N6 70.80(10) . . ?
N4 Er01 N6 81.37(13) . . ?
N4 Er01 N6 81.37(13) 7_575 . ?
N10 Er01 N6 110.21(18) . . ?
N1 C1 N2 128.3(4) . . ?
N1 C1 C2 121.7(4) . . ?
N2 C1 C2 109.9(4) . . ?
C1 N1 C1 121.6(5) . 7_575 ?
C3 C2 C7 121.7(4) . . ?
C3 C2 C1 131.6(4) . . ?
C7 C2 C1 106.6(4) . . ?
C1 N2 C8 107.1(3) . . ?
C1 N2 Er01 121.5(3) . . ?
C8 N2 Er01 123.0(3) . . ?
C8 N3 C9 122.9(4) . . ?
C2 C3 C4 117.2(4) . . ?
C2 C3 H3 121.4 . . ?
C4 C3 H3 121.4 . . ?
C9 N4 C16 107.5(4) . . ?
C9 N4 Er01 123.1(3) . . ?
C16 N4 Er01 121.4(3) . . ?
C3 C4 C5 121.6(4) . . ?
C3 C4 H4 119.2 . . ?
C5 C4 H4 119.2 . . ?
C16 N5 C16 122.6(5) . 7_575 ?
C6 C5 C4 120.9(4) . . ?
C6 C5 H5 119.6 . . ?
C4 C5 H5 119.6 . . ?
C17 N7 C21 122.3(4) . . ?
C2 C7 C6 121.1(4) . . ?
C2 C7 C8 106.0(4) . . ?
C6 C7 C8 132.8(4) . . ?
C17 N6 C17 108.3(5) . 7_575 ?
C17 N6 Er01 122.3(3) . . ?
C17 N6 Er01 122.3(3) 7_575 . ?
C7 C6 C5 117.5(4) . . ?
C7 C6 H6 121.2 . . ?
C5 C6 H6 121.2 . . ?
C29 N9 C28 122.4(4) . . ?
N3 C9 N4 127.8(4) . . ?
N3 C9 C10 122.0(4) . . ?
N4 C9 C10 110.2(4) . . ?
C21 N8 C28 107.0(4) . . ?
C21 N8 Er01 122.0(3) . . ?
C28 N8 Er01 121.9(3) . . ?
N3 C8 N2 126.8(4) . . ?
N3 C8 C7 123.1(4) . . ?
N2 C8 C7 110.1(4) . . ?
C11 C10 C15 120.8(4) . . ?
C11 C10 C9 133.1(4) . . ?
C15 C10 C9 105.9(4) . . ?
C29 N10 C29 107.8(5) . 7_575 ?
C29 N10 Er01 123.6(2) . . ?
C29 N10 Er01 123.6(2) 7_575 . ?
C10 C11 C12 118.1(4) . . ?
C10 C11 H11 120.9 . . ?
C12 C11 H11 120.9 . . ?
C11 C12 C13 120.4(4) . . ?
C11 C12 H12 119.8 . . ?
C13 C12 H12 119.8 . . ?
C14 C13 C12 121.9(4) . . ?
C14 C13 H13 119.1 . . ?
C12 C13 H13 119.1 . . ?
N5 C16 N4 127.8(4) . . ?
N5 C16 C15 122.1(4) . . ?
N4 C16 C15 110.1(4) . . ?
C14 C15 C10 122.1(4) . . ?
C14 C15 C16 131.5(4) . . ?
C10 C15 C16 106.1(4) . . ?
C15 C14 C13 116.7(4) . . ?
C15 C14 H14 121.7 . . ?
C13 C14 H14 121.7 . . ?
C18 C18 C19 121.3(3) 7_575 . ?
C18 C18 C17 106.1(2) 7_575 . ?
C19 C18 C17 132.6(4) . . ?
N7 C17 N6 128.8(4) . . ?
N7 C17 C18 121.5(4) . . ?
N6 C17 C18 109.7(4) . . ?
C20 C19 C18 117.4(5) . . ?
C20 C19 H19 121.3 . . ?
C18 C19 H19 121.3 . . ?
C19 C20 C20 121.3(3) . 7_575 ?
C19 C20 H20 119.3 . . ?
C20 C20 H20 119.3 7_575 . ?
N7 C21 N8 126.8(4) . . ?
N7 C21 C22 122.8(4) . . ?
N8 C21 C22 110.4(4) . . ?
C23 C22 C27 121.4(4) . . ?
C23 C22 C21 132.6(4) . . ?
C27 C22 C21 106.0(4) . . ?
C22 C23 C24 117.6(4) . . ?
C22 C23 H23 121.2 . . ?
C24 C23 H23 121.2 . . ?
C23 C24 C25 120.9(4) . . ?
C23 C24 H24 119.6 . . ?
C25 C24 H24 119.6 . . ?
C26 C25 C24 120.7(4) . . ?
C26 C25 H25 119.6 . . ?
C24 C25 H25 119.6 . . ?
C25 C26 C27 118.5(4) . . ?
C25 C26 H26 120.8 . . ?
C27 C26 H26 120.8 . . ?
C26 C27 C22 121.0(4) . . ?
C26 C27 C28 132.6(4) . . ?
C22 C27 C28 106.4(4) . . ?
N9 C28 N8 127.8(4) . . ?
N9 C28 C27 122.3(4) . . ?
N8 C28 C27 109.9(4) . . ?
N9 C29 N10 128.3(4) . . ?
N9 C29 C30 121.8(4) . . ?
N10 C29 C30 109.9(4) . . ?
C31 C30 C30 121.4(3) . 7_575 ?
C31 C30 C29 132.4(4) . . ?
C30 C30 C29 106.2(2) 7_575 . ?
C32 C31 C30 117.0(4) . . ?
C32 C31 H31 121.5 . . ?
C30 C31 H31 121.5 . . ?
C31 C32 C32 121.6(3) . 7_575 ?
C31 C32 H32 119.2 . . ?
C32 C32 H32 119.2 7_575 . ?
Cl1 C33 Cl1 111.5(4) 7_575 . ?
Cl1 C33 H33A 109.3 7_575 . ?
Cl1 C33 H33A 109.3 . . ?
Cl1 C33 H33B 109.3 7_575 . ?
Cl1 C33 H33B 109.3 . . ?
H33A C33 H33B 108.0 . . ?

loop_
_geom_bond_atom_site_label_1
_geom_bond_atom_site_label_2
_geom_bond_distance
_geom_bond_site_symmetry_2
_geom_bond_publ_flag
Er01 N2 2.384(3) 7_575 ?
Er01 N2 2.384(3) . ?
Er01 N8 2.388(4) 7_575 ?
Er01 N8 2.388(4) . ?
Er01 N4 2.389(4) . ?
Er01 N4 2.390(4) 7_575 ?
Er01 N10 2.395(5) . ?
Er01 N6 2.403(5) . ?
Cl1 C33 1.772(4) . ?
C1 N1 1.335(5) . ?
C1 N2 1.367(5) . ?
C1 C2 1.465(6) . ?
C2 C3 1.387(6) . ?
C2 C7 1.391(6) . ?
N2 C8 1.383(5) . ?
N3 C8 1.333(5) . ?
N3 C9 1.341(6) . ?
C3 C4 1.392(6) . ?
C3 H3 0.9500 . ?
N4 C9 1.362(5) . ?
N4 C16 1.373(5) . ?
C4 C5 1.396(6) . ?
C4 H4 0.9500 . ?
N5 C16 1.338(5) . ?
N5 C16 1.338(5) 7_575 ?
C5 C6 1.395(6) . ?
C5 H5 0.9500 . ?
N7 C17 1.337(6) . ?
N7 C21 1.342(6) . ?
C7 C6 1.394(6) . ?
C7 C8 1.457(6) . ?
N6 C17 1.361(5) . ?
N6 C17 1.361(5) 7_575 ?
C6 H6 0.9500 . ?
N9 C29 1.333(5) . ?
N9 C28 1.337(6) . ?
C9 C10 1.474(6) . ?
N8 C21 1.373(6) . ?
N8 C28 1.378(6) . ?
C10 C11 1.387(6) . ?
C10 C15 1.395(6) . ?
N10 C29 1.375(5) . ?
N10 C29 1.375(5) 7_575 ?
C11 C12 1.392(6) . ?
C11 H11 0.9500 . ?
C12 C13 1.402(7) . ?
C12 H12 0.9500 . ?
C13 C14 1.394(6) . ?
C13 H13 0.9500 . ?
C16 C15 1.465(6) . ?
C15 C14 1.388(6) . ?
C14 H14 0.9500 . ?
C18 C18 1.394(9) 7_575 ?
C18 C19 1.394(6) . ?
C18 C17 1.470(6) . ?
C19 C20 1.392(7) . ?
C19 H19 0.9500 . ?
C20 C20 1.393(10) 7_575 ?
C20 H20 0.9500 . ?
C21 C22 1.461(6) . ?
C22 C23 1.392(6) . ?
C22 C27 1.396(6) . ?
C23 C24 1.397(6) . ?
C23 H23 0.9500 . ?
C24 C25 1.413(7) . ?
C24 H24 0.9500 . ?
C25 C26 1.383(7) . ?
C25 H25 0.9500 . ?
C26 C27 1.388(6) . ?
C26 H26 0.9500 . ?
C27 C28 1.464(6) . ?
C29 C30 1.471(6) . ?
C30 C31 1.397(6) . ?
C30 C30 1.402(9) 7_575 ?
C31 C32 1.393(6) . ?
C31 H31 0.9500 . ?
C32 C32 1.397(10) 7_575 ?
C32 H32 0.9500 . ?
C33 H33A 0.9900 . ?
C33 H33B 0.9900 . ?
